data_7710789
loop_
_publ_author_name
'Mousazade, Younes'
'Nandy, Subhajit'
'Bikas, Rahman'
'Aleshkevych, Pavlo'
'Chae, Keun Hwa'
'Siczek, Milosz'
'Lis, Tadeusz'
'Allakhverdiev, Suleyman I.'
'Najafpour, Mohammad Mahdi'

_publ_section_title
;
 A copper(ii) coordination compound under water-oxidation reaction at
 neutral conditions: decomposition on the counter electrode
;
_journal_name_full 'Dalton Transactions'
_journal_paper_doi 10.1039/D2DT01572B
_journal_year 2022
_chemical_formula_moiety 'C30 H24 Cu N6 O6, 2(N O3), 0.5(C2 H6 O), 0.75(H2 O)'
_chemical_formula_sum 'C31 H28.5 Cu N8 O13.25'
_chemical_formula_weight 788.66
_space_group_crystal_system monoclinic
_space_group_IT_number 14
_space_group_name_Hall '-P 2yn'
_space_group_name_H-M_alt 'P 1 21/n 1'
_atom_sites_solution_hydrogens mixed
_audit_creation_method SHELXL-2018/1
_audit_update_record
;
2022-05-06 deposited with the CCDC.	2022-07-11 downloaded from the CCDC.
;
_cell_angle_alpha 90
_cell_angle_beta 94.90(3)
_cell_angle_gamma 90
_cell_formula_units_Z 8
_cell_length_a 12.800(4)
_cell_length_b 21.718(7)
_cell_length_c 24.685(7)
_cell_measurement_reflns_used 8537
_cell_measurement_temperature 100(2)
_cell_measurement_theta_max 24.45
_cell_measurement_theta_min 2.98
_cell_volume 6837(4)
_computing_cell_refinement 'CrysAlisPro 1.171.40.8b (Rigaku OD, 2018)'
_computing_data_collection 'CrysAlis CCD, 2010'
_computing_data_reduction 'CrysAlisPro 1.171.40.8b (Rigaku OD, 2018)'
_computing_structure_refinement 'SHELXL-2018/1 (Sheldrick, 2018)'
_computing_structure_solution 'SHELXS (Sheldrick, 2018)'
_diffrn_ambient_temperature 100(2)
_diffrn_measured_fraction_theta_full 0.999
_diffrn_measured_fraction_theta_max 0.866
_diffrn_measurement_device_type 'KUMA KM4 with Sapphire CCD detector'
_diffrn_measurement_method /w
_diffrn_radiation_type MoK\a
_diffrn_radiation_wavelength 0.71073
_diffrn_reflns_av_R_equivalents 0.1342
_diffrn_reflns_av_unetI/netI 0.1437
_diffrn_reflns_Laue_measured_fraction_full 0.999
_diffrn_reflns_Laue_measured_fraction_max 0.866
_diffrn_reflns_limit_h_max 15
_diffrn_reflns_limit_h_min -16
_diffrn_reflns_limit_k_max 27
_diffrn_reflns_limit_k_min -27
_diffrn_reflns_limit_l_max 28
_diffrn_reflns_limit_l_min -34
_diffrn_reflns_number 59580
_diffrn_reflns_point_group_measured_fraction_full 0.999
_diffrn_reflns_point_group_measured_fraction_max 0.866
_diffrn_reflns_theta_full 25.000
_diffrn_reflns_theta_max 29.999
_diffrn_reflns_theta_min 2.837
_diffrn_source 'fine-focus sealed X-ray tube'
_exptl_absorpt_coefficient_mu 0.710
_exptl_absorpt_correction_T_max 0.950
_exptl_absorpt_correction_T_min 0.880
_exptl_absorpt_correction_type analytical
_exptl_absorpt_process_details
;
CrysAlisPro 1.171.40.8b (Rigaku Oxford Diffraction, 2018)
Analytical numeric absorption correction using a multifaceted crystal
			model based on expressions derived by R.C. Clark & J.S. Reid.
(Clark, R. C. & Reid, J. S. (1995). Acta Cryst. A51, 887-897)
Empirical absorption correction using spherical harmonics,
 implemented in SCALE3 ABSPACK scaling algorithm.
;
_exptl_crystal_colour green
_exptl_crystal_density_diffrn 1.532
_exptl_crystal_description block
_exptl_crystal_F_000 3244
_exptl_crystal_size_max 0.274
_exptl_crystal_size_mid 0.220
_exptl_crystal_size_min 0.086
_refine_diff_density_max 1.069
_refine_diff_density_min -0.555
_refine_diff_density_rms 0.113
_refine_ls_extinction_method none
_refine_ls_goodness_of_fit_ref 1.010
_refine_ls_hydrogen_treatment constr
_refine_ls_matrix_type full
_refine_ls_number_parameters 1026
_refine_ls_number_reflns 17274
_refine_ls_number_restraints 1
_refine_ls_restrained_S_all 1.010
_refine_ls_R_factor_all 0.1951
_refine_ls_R_factor_gt 0.0920
_refine_ls_shift/su_max 0.001
_refine_ls_shift/su_mean 0.000
_refine_ls_structure_factor_coef Fsqd
_refine_ls_weighting_details 'w=1/[\s^2^(Fo^2^)+(0.1100P)^2^] where P=(Fo^2^+2Fc^2^)/3'
_refine_ls_weighting_scheme calc
_refine_ls_wR_factor_gt 0.2080
_refine_ls_wR_factor_ref 0.2521
_reflns_Friedel_coverage 0.000
_reflns_number_gt 7995
_reflns_number_total 17274
_reflns_threshold_expression 'I > 2\s(I)'
_cod_data_source_file d2dt01572b2.cif
_cod_data_source_block yonesa
_cod_original_sg_symbol_H-M 'P 21/n'
_cod_original_formula_sum 'C31 H28.50 Cu N8 O13.25'
_cod_database_code 7710789
_shelx_shelxl_version_number 2018/1
_shelx_space_group_comment
;
The symmetry employed for this shelxl refinement is uniquely defined
by the following loop, which should always be used as a source of
symmetry information in preference to the above space-group names.
They are only intended as comments.
;
_oxdiff_exptl_absorpt_empirical_full_min 0.904
_oxdiff_exptl_absorpt_empirical_full_max 1.117
_oxdiff_exptl_absorpt_empirical_details
;
Empirical correction (ABSPACK) includes:
- Absorption correction using spherical harmonics
- Frame scaling
;

loop_
_space_group_symop_operation_xyz
'x, y, z'
'-x+1/2, y+1/2, -z+1/2'
'-x, -y, -z'
'x-1/2, -y-1/2, z-1/2'

loop_
_atom_site_label
_atom_site_type_symbol
_atom_site_fract_x
_atom_site_fract_y
_atom_site_fract_z
_atom_site_U_iso_or_equiv
_atom_site_adp_type
_atom_site_occupancy
_atom_site_site_symmetry_order
_atom_site_calc_flag
_atom_site_refinement_flags_posn
_atom_site_refinement_flags_adp
_atom_site_refinement_flags_occupancy
_atom_site_disorder_assembly
_atom_site_disorder_group
Cu1 Cu 0.48697(5) 0.13256(3) 0.43948(2) 0.03322(18) Uani 1 1 d . . . . .
N11 N 0.5300(3) 0.0434(2) 0.36296(17) 0.0388(11) Uani 1 1 d . . . . .
O11 O 0.5764(3) 0.07206(17) 0.40679(13) 0.0368(9) Uani 1 1 d . . . . .
N21 N 0.5379(4) 0.1800(2) 0.33425(18) 0.0450(12) Uani 1 1 d . . . . .
O21 O 0.4559(3) 0.17041(19) 0.36348(14) 0.0465(10) Uani 1 1 d . . . . .
C11 C 0.5336(5) 0.0701(3) 0.3132(2) 0.0471(15) Uani 1 1 d . . . . .
C21 C 0.4920(5) 0.0377(3) 0.2672(2) 0.0554(17) Uani 1 1 d . . . . .
H21 H 0.492471 0.055807 0.232171 0.066 Uiso 1 1 calc R U . . .
C31 C 0.4510(5) -0.0195(3) 0.2725(2) 0.0570(17) Uani 1 1 d . . . . .
H31 H 0.424871 -0.041895 0.241118 0.068 Uiso 1 1 calc R U . . .
C41 C 0.4476(5) -0.0451(3) 0.3237(2) 0.0513(16) Uani 1 1 d . . . . .
H41 H 0.417860 -0.084784 0.327776 0.062 Uiso 1 1 calc R U . . .
C51 C 0.4879(5) -0.0124(3) 0.3689(2) 0.0434(14) Uani 1 1 d . . . . .
H51 H 0.485605 -0.029572 0.404145 0.052 Uiso 1 1 calc R U . . .
C61 C 0.5813(5) 0.1315(3) 0.3089(2) 0.0462(15) Uani 1 1 d . . . . .
C71 C 0.6622(5) 0.1422(3) 0.2766(2) 0.0554(17) Uani 1 1 d . . . . .
H71 H 0.693517 0.108808 0.259136 0.066 Uiso 1 1 calc R U . . .
C81 C 0.6975(6) 0.2016(4) 0.2699(3) 0.068(2) Uani 1 1 d . . . . .
H81 H 0.752452 0.209233 0.247196 0.082 Uiso 1 1 calc R U . . .
C91 C 0.6526(6) 0.2500(3) 0.2963(3) 0.0610(18) Uani 1 1 d . . . . .
H91 H 0.677849 0.290756 0.292494 0.073 Uiso 1 1 calc R U . . .
C101 C 0.5718(5) 0.2388(3) 0.3278(2) 0.0516(16) Uani 1 1 d . . . . .
H101 H 0.539345 0.271951 0.345068 0.062 Uiso 1 1 calc R U . . .
N12 N 0.2979(3) 0.0708(2) 0.47262(17) 0.0366(10) Uani 1 1 d . . . . .
O12 O 0.3525(3) 0.07127(18) 0.42875(13) 0.0435(10) Uani 1 1 d . . . . .
N22 N 0.3075(3) 0.2058(2) 0.43885(16) 0.0342(10) Uani 1 1 d . . . . .
O22 O 0.3948(3) 0.19338(16) 0.47054(13) 0.0351(8) Uani 1 1 d . . . . .
C12 C 0.2300(4) 0.1177(2) 0.4802(2) 0.0331(12) Uani 1 1 d . . . . .
C22 C 0.1706(4) 0.1168(2) 0.5238(2) 0.0353(12) Uani 1 1 d . . . . .
H22 H 0.121303 0.148672 0.528285 0.042 Uiso 1 1 calc R U . . .
C32 C 0.1827(4) 0.0686(3) 0.5618(2) 0.0379(13) Uani 1 1 d . . . . .
H32 H 0.142435 0.067265 0.592340 0.045 Uiso 1 1 calc R U . . .
C42 C 0.2548(4) 0.0237(3) 0.5532(2) 0.0416(13) Uani 1 1 d . . . . .
H42 H 0.265823 -0.008796 0.578885 0.050 Uiso 1 1 calc R U . . .
C52 C 0.3112(4) 0.0246(2) 0.5084(2) 0.0384(13) Uani 1 1 d . . . . .
H52 H 0.359574 -0.007457 0.502720 0.046 Uiso 1 1 calc R U . . .
C62 C 0.2237(4) 0.1684(2) 0.44022(19) 0.0344(12) Uani 1 1 d . . . . .
C72 C 0.1335(4) 0.1807(3) 0.4067(2) 0.0399(13) Uani 1 1 d . . . . .
H72 H 0.075316 0.153535 0.405961 0.048 Uiso 1 1 calc R U . . .
C82 C 0.1289(5) 0.2331(3) 0.37419(19) 0.0423(15) Uani 1 1 d . . . . .
H82 H 0.067129 0.242592 0.351622 0.051 Uiso 1 1 calc R U . . .
C92 C 0.2149(5) 0.2709(3) 0.3752(2) 0.0410(14) Uani 1 1 d . . . . .
H92 H 0.212389 0.307099 0.353554 0.049 Uiso 1 1 calc R U . . .
C102 C 0.3050(5) 0.2568(2) 0.4075(2) 0.0390(13) Uani 1 1 d . . . . .
H102 H 0.364769 0.282720 0.407669 0.047 Uiso 1 1 calc R U . . .
N13 N 0.7101(4) 0.1589(2) 0.47831(19) 0.0410(11) Uani 1 1 d . . . . .
O13 O 0.6263(3) 0.18918(17) 0.45684(15) 0.0431(9) Uani 1 1 d . . . . .
N23 N 0.5403(3) 0.1425(2) 0.55571(18) 0.0369(10) Uani 1 1 d . . . . .
O23 O 0.5250(3) 0.09766(16) 0.51835(15) 0.0378(8) Uani 1 1 d . . . . .
C13 C 0.7210(4) 0.1471(3) 0.5331(2) 0.0445(14) Uani 1 1 d . . . . .
C23 C 0.8111(5) 0.1169(3) 0.5555(3) 0.0564(17) Uani 1 1 d . . . . .
H23 H 0.819137 0.108337 0.593375 0.068 Uiso 1 1 calc R U . . .
C33 C 0.8863(5) 0.0998(3) 0.5239(4) 0.067(2) Uani 1 1 d . . . . .
H33 H 0.947874 0.079902 0.539332 0.080 Uiso 1 1 calc R U . . .
C43 C 0.8733(5) 0.1115(3) 0.4684(3) 0.0594(18) Uani 1 1 d . . . . .
H43 H 0.925338 0.098874 0.445439 0.071 Uiso 1 1 calc R U . . .
C53 C 0.7855(5) 0.1411(2) 0.4471(3) 0.0458(14) Uani 1 1 d . . . . .
H53 H 0.777381 0.149364 0.409159 0.055 Uiso 1 1 calc R U . . .
C63 C 0.6366(4) 0.1682(3) 0.5660(2) 0.0382(13) Uani 1 1 d . . . . .
C73 C 0.6540(5) 0.2115(3) 0.6063(2) 0.0455(15) Uani 1 1 d . . . . .
H73 H 0.721827 0.228721 0.614025 0.055 Uiso 1 1 calc R U . . .
C83 C 0.5716(5) 0.2298(3) 0.6359(2) 0.0518(16) Uani 1 1 d . . . . .
H83 H 0.582506 0.259602 0.664020 0.062 Uiso 1 1 calc R U . . .
C93 C 0.4736(5) 0.2041(3) 0.6238(2) 0.0468(14) Uani 1 1 d . . . . .
H93 H 0.416340 0.216494 0.643291 0.056 Uiso 1 1 calc R U . . .
C103 C 0.4594(4) 0.1607(3) 0.5838(2) 0.0380(12) Uani 1 1 d . . . . .
H103 H 0.391905 0.143132 0.575544 0.046 Uiso 1 1 calc R U . . .
Cu2 Cu 0.83486(6) 0.39522(3) 0.61102(3) 0.0407(2) Uani 1 1 d . . . . .
N14 N 0.8979(4) 0.3029(2) 0.69889(18) 0.0409(11) Uani 1 1 d . . . . .
O14 O 0.9336(3) 0.35615(17) 0.68286(15) 0.0445(9) Uani 1 1 d . . . . .
N24 N 0.7192(4) 0.3959(2) 0.70242(16) 0.0409(11) Uani 1 1 d . . . . .
O24 O 0.7136(3) 0.37464(18) 0.65139(13) 0.0412(9) Uani 1 1 d . . . . .
C14 C 0.8122(5) 0.3022(3) 0.7281(2) 0.0427(14) Uani 1 1 d . . . . .
C24 C 0.7738(6) 0.2464(3) 0.7454(2) 0.0578(18) Uani 1 1 d . . . . .
H24 H 0.714211 0.245554 0.765921 0.069 Uiso 1 1 calc R U . . .
C34 C 0.8219(7) 0.1924(4) 0.7329(3) 0.074(2) Uani 1 1 d . . . . .
H34 H 0.796037 0.154209 0.744848 0.089 Uiso 1 1 calc R U . . .
C44 C 0.9073(6) 0.1939(3) 0.7032(3) 0.067(2) Uani 1 1 d . . . . .
H44 H 0.940941 0.156579 0.694508 0.080 Uiso 1 1 calc R U . . .
C54 C 0.9450(5) 0.2499(3) 0.6856(3) 0.0519(16) Uani 1 1 d . . . . .
H54 H 1.003607 0.250970 0.664476 0.062 Uiso 1 1 calc R U . . .
C64 C 0.7659(4) 0.3609(3) 0.7432(2) 0.0428(14) Uani 1 1 d . . . . .
C74 C 0.7658(5) 0.3809(3) 0.7960(2) 0.0494(16) Uani 1 1 d . . . . .
H74 H 0.798220 0.356759 0.824787 0.059 Uiso 1 1 calc R U . . .
C84 C 0.7179(6) 0.4366(4) 0.8072(2) 0.065(2) Uani 1 1 d . . . . .
H84 H 0.716479 0.450465 0.843626 0.078 Uiso 1 1 calc R U . . .
C94 C 0.6734(6) 0.4708(3) 0.7654(2) 0.0623(19) Uani 1 1 d . . . . .
H94 H 0.641877 0.509228 0.772360 0.075 Uiso 1 1 calc R U . . .
C104 C 0.6737(5) 0.4496(3) 0.7125(2) 0.0547(17) Uani 1 1 d . . . . .
H104 H 0.641622 0.473351 0.683336 0.066 Uiso 1 1 calc R U . . .
N15 N 0.8165(4) 0.3096(2) 0.52361(18) 0.0416(11) Uani 1 1 d . . . . .
O15 O 0.8063(3) 0.31321(17) 0.57688(14) 0.0407(9) Uani 1 1 d . . . . .
N25 N 0.6397(5) 0.4035(2) 0.53541(19) 0.0510(13) Uani 1 1 d . . . . .
O25 O 0.7299(4) 0.43381(18) 0.53995(15) 0.0531(11) Uani 1 1 d . . . . .
C15 C 0.7341(5) 0.3257(3) 0.4880(2) 0.0432(14) Uani 1 1 d . . . . .
C25 C 0.7436(6) 0.3208(3) 0.4332(2) 0.0559(17) Uani 1 1 d . . . . .
H25 H 0.687282 0.332818 0.407858 0.067 Uiso 1 1 calc R U . . .
C35 C 0.8365(7) 0.2980(3) 0.4146(3) 0.072(2) Uani 1 1 d . . . . .
H35 H 0.844442 0.294503 0.376812 0.086 Uiso 1 1 calc R U . . .
C45 C 0.9168(6) 0.2805(3) 0.4530(3) 0.063(2) Uani 1 1 d . . . . .
H45 H 0.979825 0.264087 0.441236 0.076 Uiso 1 1 calc R U . . .
C55 C 0.9070(5) 0.2865(3) 0.5068(3) 0.0484(15) Uani 1 1 d . . . . .
H55 H 0.962714 0.274745 0.532573 0.058 Uiso 1 1 calc R U . . .
C65 C 0.6356(5) 0.3471(3) 0.5102(2) 0.0443(14) Uani 1 1 d . . . . .
C75 C 0.5448(5) 0.3138(3) 0.5060(2) 0.0492(15) Uani 1 1 d . . . . .
H75 H 0.542139 0.275039 0.488128 0.059 Uiso 1 1 calc R U . . .
C85 C 0.4562(5) 0.3369(3) 0.5278(3) 0.0605(18) Uani 1 1 d . . . . .
H85 H 0.393027 0.313729 0.526044 0.073 Uiso 1 1 calc R U . . .
C95 C 0.4623(7) 0.3941(4) 0.5519(3) 0.076(2) Uani 1 1 d . . . . .
H95 H 0.402210 0.411205 0.566321 0.092 Uiso 1 1 calc R U . . .
C105 C 0.5541(7) 0.4263(4) 0.5554(3) 0.069(2) Uani 1 1 d . . . . .
H105 H 0.557128 0.465608 0.572284 0.083 Uiso 1 1 calc R U . . .
N16 N 0.8631(5) 0.5216(2) 0.60645(18) 0.0561(15) Uani 1 1 d . . . . .
O16 O 0.8587(4) 0.47784(18) 0.64471(14) 0.0518(11) Uani 1 1 d . . . . .
N26 N 1.0419(5) 0.4316(2) 0.5985(2) 0.0555(14) Uani 1 1 d . . . . .
O26 O 0.9575(3) 0.40707(18) 0.57050(16) 0.0533(11) Uani 1 1 d . . . . .
C16 C 0.9587(6) 0.5302(3) 0.5850(2) 0.0580(19) Uani 1 1 d . . . . .
C26 C 0.9659(8) 0.5740(3) 0.5455(3) 0.073(2) Uani 1 1 d . . . . .
H26 H 1.030316 0.581049 0.530123 0.088 Uiso 1 1 calc R U . . .
C36 C 0.8770(9) 0.6079(3) 0.5285(3) 0.082(3) Uani 1 1 d . . . . .
H36 H 0.881080 0.637584 0.500524 0.098 Uiso 1 1 calc R U . . .
C46 C 0.7830(8) 0.5996(3) 0.5511(3) 0.078(3) Uani 1 1 d G . . . .
H46 H 0.722784 0.623367 0.539610 0.094 Uiso 1 1 calc R U . . .
C56 C 0.7801(7) 0.5547(3) 0.5917(2) 0.066(2) Uani 1 1 d . . . . .
H56 H 0.717188 0.548245 0.608782 0.079 Uiso 1 1 calc R U . . .
C66 C 1.0463(6) 0.4935(3) 0.6062(3) 0.065(2) Uani 1 1 d . . . . .
C76 C 1.1394(8) 0.5201(4) 0.6300(4) 0.092(3) Uani 1 1 d . . . . .
H76 H 1.146383 0.563503 0.633108 0.110 Uiso 1 1 calc R U . . .
C86 C 1.2217(9) 0.4809(5) 0.6492(4) 0.111(3) Uani 1 1 d . . . . .
H86 H 1.283889 0.498201 0.666695 0.133 Uiso 1 1 calc R U . . .
C96 C 1.2142(7) 0.4195(4) 0.6432(3) 0.081(2) Uani 1 1 d . . . . .
H96 H 1.270776 0.393413 0.655749 0.097 Uiso 1 1 calc R U . . .
C106 C 1.1210(6) 0.3946(4) 0.6181(3) 0.065(2) Uani 1 1 d . . . . .
H106 H 1.113562 0.351205 0.614784 0.078 Uiso 1 1 calc R U . . .
N1A N -0.0040(6) 0.3355(3) 0.2913(2) 0.0688(17) Uani 1 1 d . . . . .
O1A O -0.0831(5) 0.2959(3) 0.2853(3) 0.107(2) Uani 1 1 d . . . . .
O2A O 0.0698(4) 0.3296(3) 0.2624(2) 0.0900(19) Uani 1 1 d . . . . .
O3A O -0.0010(7) 0.3743(3) 0.3263(2) 0.126(3) Uani 1 1 d . . . . .
N1B N 0.4964(7) 0.4048(4) 0.3615(3) 0.087(2) Uani 1 1 d . . . . .
O1B O 0.4736(6) 0.4594(3) 0.3636(3) 0.128(3) Uani 1 1 d . . . . .
O2B O 0.5790(6) 0.3894(3) 0.3396(3) 0.136(3) Uani 1 1 d . . . . .
O3B O 0.4519(6) 0.3647(3) 0.3796(3) 0.113(3) Uani 1 1 d . . . . .
N1C N 0.4838(6) 0.5089(4) 0.1279(3) 0.081(2) Uani 1 1 d . . . . .
O1C O 0.4274(5) 0.5294(3) 0.0889(3) 0.0908(17) Uani 1 1 d . . . . .
O2C O 0.5597(7) 0.5429(4) 0.1459(3) 0.139(3) Uani 1 1 d . . . . .
O3C O 0.4685(4) 0.4533(3) 0.1478(2) 0.0765(14) Uani 1 1 d . . . . .
N1D N 0.1896(5) 0.2573(3) 0.5787(3) 0.0617(16) Uani 1 1 d . . . . .
O1D O 0.2270(16) 0.2518(15) 0.6277(8) 0.208(14) Uani 0.5 1 d . . P A 1
O2D O 0.234(2) 0.2609(11) 0.5420(12) 0.142(11) Uani 0.5 1 d . . P A 1
O3D O 0.0986(15) 0.2481(10) 0.5814(9) 0.098(9) Uani 0.5 1 d . . P A 1
O1E O 0.2643(10) 0.2809(7) 0.6044(8) 0.095(6) Uani 0.5 1 d . . P A 2
O2E O 0.1116(19) 0.2330(10) 0.5936(7) 0.073(7) Uani 0.5 1 d . . P A 2
O3E O 0.1801(13) 0.2650(7) 0.5248(7) 0.061(4) Uani 0.5 1 d . . P A 2
O1F O 0.7670(8) 0.4874(6) 0.1993(5) 0.097(4) Uani 0.5 1 d D . P . .
H1F H 0.706268 0.501954 0.200081 0.146 Uiso 0.5 1 calc R U P . .
C1F C 0.7676(16) 0.4241(8) 0.2167(10) 0.136(11) Uani 0.5 1 d D . P . .
H13A H 0.736338 0.426106 0.251956 0.163 Uiso 0.5 1 calc R U P . .
H23B H 0.842968 0.415664 0.226072 0.163 Uiso 0.5 1 calc R U P . .
C2F C 0.728(3) 0.3656(13) 0.1939(7) 0.23(2) Uani 0.5 1 d . . P . .
H2FA H 0.660343 0.372227 0.173300 0.341 Uiso 0.5 1 calc R U P . .
H2FB H 0.720097 0.336311 0.223396 0.341 Uiso 0.5 1 calc R U P . .
H2FC H 0.778223 0.349077 0.169624 0.341 Uiso 0.5 1 calc R U P . .
O1G O 0.5212(9) 0.3100(6) 0.7451(5) 0.088(3) Uani 0.5 1 d . . P B 1
H1G H 0.480890 0.281120 0.752037 0.132 Uiso 0.5 1 calc R U P B 1
C1G C 0.4647(14) 0.3572(10) 0.7231(16) 0.183(19) Uani 0.5 1 d . . P B 1
H1GA H 0.518679 0.388031 0.715842 0.219 Uiso 0.5 1 calc R U P B 1
H1GB H 0.438314 0.341273 0.686922 0.219 Uiso 0.5 1 calc R U P B 1
C2G C 0.3941(12) 0.3878(8) 0.7361(7) 0.081(5) Uani 0.5 1 d . . P B 1
H2GA H 0.329249 0.363554 0.732415 0.122 Uiso 0.5 1 calc R U P B 1
H2GB H 0.386167 0.424084 0.712527 0.122 Uiso 0.5 1 calc R U P B 1
H2GC H 0.408561 0.400874 0.773951 0.122 Uiso 0.5 1 calc R U P B 1
O1W O 0.5755(10) 0.4922(7) 0.2532(6) 0.125(5) Uani 0.5 1 d . . P C 2
H11W H 0.592203 0.496091 0.219147 0.188 Uiso 0.5 1 d R U P C 2
H21W H 0.585718 0.454200 0.268976 0.188 Uiso 0.5 1 d R U P C 2
O2W O 0.5899(6) 0.6578(6) 0.1557(3) 0.089(4) Uani 0.5 1 d . . P D 2
H12W H 0.577447 0.620523 0.145196 0.134 Uiso 0.5 1 d R U P D 2
H22W H 0.568975 0.665893 0.187169 0.134 Uiso 0.5 1 d R U P D 2
O3W O 0.4467(18) 0.3262(12) 0.7173(9) 0.168(8) Uiso 0.5 1 d . . P E 2
H13W H 0.408260 0.331290 0.687346 0.252 Uiso 0.5 1 d R U P E 2
H23W H 0.469827 0.289402 0.723360 0.252 Uiso 0.5 1 d R U P E 2

loop_
_atom_site_aniso_label
_atom_site_aniso_U_11
_atom_site_aniso_U_22
_atom_site_aniso_U_33
_atom_site_aniso_U_23
_atom_site_aniso_U_13
_atom_site_aniso_U_12
Cu1 0.0364(4) 0.0283(4) 0.0365(3) 0.0047(3) 0.0117(3) 0.0081(3)
N11 0.041(3) 0.040(3) 0.036(2) 0.005(2) 0.0102(19) 0.014(2)
O11 0.040(2) 0.035(2) 0.0357(18) -0.0018(16) 0.0017(15) 0.0135(16)
N21 0.046(3) 0.046(3) 0.043(3) 0.008(2) 0.008(2) 0.015(2)
O21 0.049(2) 0.047(3) 0.044(2) 0.0052(18) 0.0113(18) 0.0192(19)
C11 0.054(4) 0.049(4) 0.040(3) 0.005(3) 0.014(3) 0.029(3)
C21 0.079(5) 0.052(4) 0.036(3) 0.001(3) 0.012(3) 0.021(4)
C31 0.076(5) 0.052(4) 0.043(3) -0.004(3) 0.002(3) 0.017(4)
C41 0.060(4) 0.045(4) 0.049(3) -0.006(3) 0.008(3) 0.019(3)
C51 0.061(4) 0.032(3) 0.038(3) 0.005(2) 0.009(3) 0.014(3)
C61 0.045(4) 0.052(4) 0.042(3) 0.012(3) 0.009(2) 0.021(3)
C71 0.065(4) 0.057(5) 0.048(3) 0.005(3) 0.021(3) 0.016(3)
C81 0.062(5) 0.084(6) 0.060(4) 0.021(4) 0.015(3) 0.015(4)
C91 0.066(5) 0.051(4) 0.067(4) 0.016(3) 0.015(3) 0.009(4)
C101 0.054(4) 0.052(4) 0.050(3) 0.004(3) 0.010(3) 0.011(3)
N12 0.039(3) 0.031(3) 0.040(2) 0.0036(19) 0.0026(19) 0.010(2)
O12 0.056(3) 0.043(2) 0.0331(18) 0.0029(16) 0.0125(17) 0.0202(19)
N22 0.041(3) 0.030(3) 0.032(2) 0.0007(18) 0.0082(19) 0.009(2)
O22 0.038(2) 0.033(2) 0.0349(18) 0.0028(15) 0.0066(15) 0.0091(16)
C12 0.031(3) 0.031(3) 0.036(3) 0.002(2) -0.001(2) 0.007(2)
C22 0.029(3) 0.031(3) 0.046(3) 0.000(2) 0.006(2) 0.004(2)
C32 0.020(3) 0.039(3) 0.054(3) 0.015(3) 0.003(2) -0.006(2)
C42 0.037(3) 0.030(3) 0.057(3) 0.013(3) -0.005(3) 0.002(2)
C52 0.043(3) 0.025(3) 0.047(3) 0.002(2) 0.000(2) 0.010(2)
C62 0.040(3) 0.036(3) 0.029(2) 0.003(2) 0.010(2) 0.012(2)
C72 0.048(4) 0.037(3) 0.035(3) -0.001(2) 0.006(2) 0.013(3)
C82 0.051(4) 0.048(4) 0.029(3) 0.001(2) 0.009(2) 0.029(3)
C92 0.067(4) 0.028(3) 0.030(3) 0.001(2) 0.014(3) 0.015(3)
C102 0.055(4) 0.027(3) 0.037(3) 0.000(2) 0.016(2) 0.014(3)
N13 0.040(3) 0.024(3) 0.061(3) 0.007(2) 0.014(2) -0.003(2)
O13 0.054(3) 0.026(2) 0.050(2) 0.0059(16) 0.0064(18) 0.0093(18)
N23 0.031(3) 0.030(3) 0.050(3) 0.002(2) 0.006(2) 0.0021(19)
O23 0.035(2) 0.025(2) 0.054(2) -0.0024(16) 0.0108(16) 0.0012(16)
C13 0.033(3) 0.038(4) 0.065(4) 0.010(3) 0.013(3) -0.007(3)
C23 0.032(4) 0.051(4) 0.085(5) 0.017(3) -0.001(3) 0.002(3)
C33 0.034(4) 0.048(4) 0.119(7) 0.021(4) 0.009(4) -0.002(3)
C43 0.037(4) 0.038(4) 0.106(6) -0.006(4) 0.023(4) -0.006(3)
C53 0.047(4) 0.022(3) 0.072(4) -0.002(3) 0.024(3) -0.008(3)
C63 0.034(3) 0.033(3) 0.047(3) 0.012(2) 0.000(2) -0.008(2)
C73 0.043(4) 0.047(4) 0.045(3) 0.018(3) -0.005(3) -0.011(3)
C83 0.067(5) 0.048(4) 0.039(3) 0.000(3) -0.004(3) -0.020(3)
C93 0.050(4) 0.047(4) 0.042(3) 0.000(3) 0.004(3) -0.002(3)
C103 0.030(3) 0.036(3) 0.048(3) 0.003(2) 0.002(2) 0.002(2)
Cu2 0.0599(5) 0.0261(4) 0.0401(4) -0.0005(3) 0.0270(3) -0.0028(3)
N14 0.042(3) 0.035(3) 0.046(3) -0.001(2) 0.004(2) -0.006(2)
O14 0.046(2) 0.031(2) 0.059(2) 0.0013(18) 0.0204(18) -0.0068(17)
N24 0.044(3) 0.048(3) 0.032(2) 0.000(2) 0.0128(19) 0.000(2)
O24 0.050(2) 0.046(2) 0.0301(18) 0.0041(16) 0.0170(16) 0.0029(18)
C14 0.049(4) 0.044(4) 0.036(3) 0.007(2) 0.007(2) -0.010(3)
C24 0.076(5) 0.055(5) 0.042(3) 0.008(3) -0.002(3) -0.025(4)
C34 0.104(7) 0.067(6) 0.050(4) 0.016(4) -0.008(4) -0.028(5)
C44 0.089(6) 0.036(4) 0.067(4) 0.004(3) -0.036(4) -0.005(4)
C54 0.047(4) 0.045(4) 0.063(4) -0.005(3) 0.000(3) -0.005(3)
C64 0.039(3) 0.054(4) 0.038(3) 0.006(3) 0.013(2) -0.014(3)
C74 0.059(4) 0.060(4) 0.031(3) -0.001(3) 0.017(3) -0.022(3)
C84 0.078(5) 0.082(6) 0.039(3) -0.012(3) 0.027(3) -0.026(4)
C94 0.088(5) 0.057(5) 0.047(4) -0.010(3) 0.035(3) -0.006(4)
C104 0.065(4) 0.055(4) 0.048(3) 0.005(3) 0.027(3) 0.008(3)
N15 0.059(3) 0.024(3) 0.046(3) -0.006(2) 0.021(2) 0.001(2)
O15 0.047(2) 0.033(2) 0.045(2) -0.0005(16) 0.0186(17) 0.0063(17)
N25 0.075(4) 0.036(3) 0.043(3) -0.003(2) 0.013(2) 0.015(3)
O25 0.091(4) 0.024(2) 0.045(2) -0.0032(17) 0.013(2) 0.006(2)
C15 0.064(4) 0.027(3) 0.042(3) 0.000(2) 0.024(3) -0.003(3)
C25 0.088(5) 0.036(4) 0.046(3) -0.010(3) 0.017(3) -0.013(3)
C35 0.112(7) 0.051(5) 0.061(4) -0.016(3) 0.055(5) -0.031(4)
C45 0.079(5) 0.042(4) 0.074(5) -0.020(3) 0.046(4) -0.019(4)
C55 0.049(4) 0.028(3) 0.073(4) -0.012(3) 0.028(3) -0.009(3)
C65 0.059(4) 0.037(4) 0.038(3) -0.002(2) 0.012(3) 0.016(3)
C75 0.054(4) 0.041(4) 0.053(3) 0.005(3) 0.008(3) 0.015(3)
C85 0.051(4) 0.070(5) 0.061(4) -0.003(3) 0.004(3) 0.022(4)
C95 0.074(6) 0.079(6) 0.076(5) -0.018(4) 0.009(4) 0.038(5)
C105 0.088(6) 0.061(5) 0.058(4) -0.011(3) 0.007(4) 0.043(5)
N16 0.109(5) 0.024(3) 0.039(3) -0.005(2) 0.027(3) -0.008(3)
O16 0.088(3) 0.034(2) 0.038(2) 0.0057(17) 0.0283(19) 0.000(2)
N26 0.078(4) 0.038(3) 0.056(3) -0.008(3) 0.034(3) -0.019(3)
O26 0.069(3) 0.042(3) 0.055(2) -0.0203(19) 0.038(2) -0.023(2)
C16 0.105(6) 0.027(4) 0.044(3) -0.007(3) 0.019(3) -0.023(4)
C26 0.131(7) 0.042(4) 0.049(4) 0.002(3) 0.020(4) -0.025(5)
C36 0.171(9) 0.042(5) 0.033(3) -0.001(3) 0.014(5) -0.023(5)
C46 0.159(9) 0.033(4) 0.042(4) -0.012(3) 0.010(4) 0.009(5)
C56 0.128(7) 0.026(4) 0.047(3) -0.014(3) 0.027(4) -0.004(4)
C66 0.090(6) 0.049(5) 0.061(4) -0.008(3) 0.033(4) -0.020(4)
C76 0.125(8) 0.052(5) 0.098(6) -0.010(5) 0.006(6) -0.030(5)
C86 0.122(9) 0.092(8) 0.115(8) -0.019(6) -0.019(7) -0.034(7)
C96 0.090(6) 0.073(6) 0.084(5) -0.010(5) 0.025(5) -0.006(5)
C106 0.079(5) 0.052(5) 0.070(4) -0.013(4) 0.043(4) -0.008(4)
N1A 0.101(5) 0.055(4) 0.050(3) 0.018(3) 0.005(3) 0.015(4)
O1A 0.115(5) 0.110(6) 0.097(4) 0.013(4) 0.010(4) -0.015(4)
O2A 0.092(4) 0.100(5) 0.085(4) 0.039(3) 0.051(3) 0.047(3)
O3A 0.251(9) 0.071(4) 0.060(3) -0.021(3) 0.040(4) -0.023(5)
N1B 0.120(6) 0.062(5) 0.085(5) 0.008(4) 0.039(4) 0.051(5)
O1B 0.149(6) 0.059(4) 0.183(7) -0.001(4) 0.057(5) 0.050(4)
O2B 0.155(7) 0.070(5) 0.198(8) 0.005(5) 0.094(6) 0.039(4)
O3B 0.165(7) 0.070(4) 0.117(5) 0.006(4) 0.085(5) -0.024(4)
N1C 0.096(6) 0.093(6) 0.059(4) -0.008(4) 0.032(4) 0.005(5)
O1C 0.106(5) 0.073(4) 0.094(4) 0.012(3) 0.018(4) 0.022(3)
O2C 0.167(8) 0.143(7) 0.110(5) -0.022(5) 0.025(5) -0.067(6)
O3C 0.089(4) 0.079(4) 0.065(3) -0.009(3) 0.027(3) 0.001(3)
N1D 0.046(4) 0.053(4) 0.089(5) -0.008(3) 0.023(4) 0.022(3)
O1D 0.120(19) 0.38(4) 0.109(14) -0.009(18) -0.062(13) 0.13(2)
O2D 0.18(2) 0.094(13) 0.18(3) 0.017(15) 0.12(2) 0.025(16)
O3D 0.027(8) 0.065(13) 0.20(2) -0.077(13) -0.004(10) 0.017(7)
O1E 0.023(6) 0.092(10) 0.167(18) -0.071(11) -0.012(8) -0.001(6)
O2E 0.094(16) 0.069(11) 0.063(7) 0.008(6) 0.048(8) 0.030(9)
O3E 0.088(11) 0.029(6) 0.071(8) 0.009(5) 0.032(7) 0.022(6)
O1F 0.064(7) 0.118(11) 0.106(8) -0.024(8) -0.013(6) -0.043(7)
C1F 0.104(15) 0.13(2) 0.16(2) 0.090(17) -0.076(15) -0.075(15)
C2F 0.47(6) 0.18(3) 0.036(9) 0.049(13) 0.048(18) 0.19(3)
O1G 0.093(9) 0.090(9) 0.079(7) 0.009(6) -0.013(7) 0.001(7)
C1G 0.022(9) 0.048(13) 0.48(6) -0.02(2) 0.010(17) -0.015(8)
C2G 0.048(10) 0.086(13) 0.107(13) 0.015(10) -0.008(9) -0.004(9)
O1W 0.093(9) 0.150(13) 0.134(11) 0.056(10) 0.009(8) -0.018(9)
O2W 0.022(4) 0.215(13) 0.029(4) 0.025(6) -0.004(3) -0.009(6)

loop_
_atom_type_symbol
_atom_type_description
_atom_type_scat_dispersion_real
_atom_type_scat_dispersion_imag
_atom_type_scat_source
C C 0.0033 0.0016 'International Tables Vol C Tables 4.2.6.8 and 6.1.1.4'
H H 0.0000 0.0000 'International Tables Vol C Tables 4.2.6.8 and 6.1.1.4'
N N 0.0061 0.0033 'International Tables Vol C Tables 4.2.6.8 and 6.1.1.4'
O O 0.0106 0.0060 'International Tables Vol C Tables 4.2.6.8 and 6.1.1.4'
Cu Cu 0.3201 1.2651 'International Tables Vol C Tables 4.2.6.8 and 6.1.1.4'

loop_
_geom_angle_atom_site_label_1
_geom_angle_atom_site_label_2
_geom_angle_atom_site_label_3
_geom_angle
_geom_angle_site_symmetry_1
_geom_angle_site_symmetry_3
_geom_angle_publ_flag
O11 Cu1 O22 178.52(14) . . ?
O11 Cu1 O21 88.08(14) . . ?
O22 Cu1 O21 90.67(14) . . ?
O11 Cu1 O23 92.41(14) . . ?
O22 Cu1 O23 88.88(14) . . ?
O21 Cu1 O23 176.80(16) . . ?
O11 Cu1 O12 91.35(15) . . ?
O22 Cu1 O12 87.92(14) . . ?
O21 Cu1 O12 92.54(15) . . ?
O23 Cu1 O12 90.61(13) . . ?
O11 Cu1 O13 87.85(15) . . ?
O22 Cu1 O13 92.99(15) . . ?
O21 Cu1 O13 92.57(16) . . ?
O23 Cu1 O13 84.29(14) . . ?
O12 Cu1 O13 174.80(13) . . ?
C51 N11 O11 119.1(4) . . ?
C51 N11 C11 121.8(5) . . ?
O11 N11 C11 118.9(5) . . ?
N11 O11 Cu1 114.2(3) . . ?
O21 N21 C101 118.7(5) . . ?
O21 N21 C61 119.7(5) . . ?
C101 N21 C61 121.5(5) . . ?
N21 O21 Cu1 117.0(3) . . ?
N11 C11 C21 118.5(6) . . ?
N11 C11 C61 119.6(5) . . ?
C21 C11 C61 121.8(5) . . ?
C31 C21 C11 120.3(6) . . ?
C31 C21 H21 119.9 . . ?
C11 C21 H21 119.9 . . ?
C21 C31 C41 119.8(6) . . ?
C21 C31 H31 120.1 . . ?
C41 C31 H31 120.1 . . ?
C51 C41 C31 119.4(6) . . ?
C51 C41 H41 120.3 . . ?
C31 C41 H41 120.3 . . ?
N11 C51 C41 120.2(5) . . ?
N11 C51 H51 119.9 . . ?
C41 C51 H51 119.9 . . ?
N21 C61 C71 119.4(6) . . ?
N21 C61 C11 118.5(5) . . ?
C71 C61 C11 121.9(6) . . ?
C61 C71 C81 119.7(6) . . ?
C61 C71 H71 120.1 . . ?
C81 C71 H71 120.1 . . ?
C71 C81 C91 119.8(7) . . ?
C71 C81 H81 120.1 . . ?
C91 C81 H81 120.1 . . ?
C101 C91 C81 119.8(7) . . ?
C101 C91 H91 120.1 . . ?
C81 C91 H91 120.1 . . ?
N21 C101 C91 119.8(6) . . ?
N21 C101 H101 120.1 . . ?
C91 C101 H101 120.1 . . ?
C52 N12 O12 119.5(4) . . ?
C52 N12 C12 121.2(5) . . ?
O12 N12 C12 119.3(4) . . ?
N12 O12 Cu1 111.6(3) . . ?
O22 N22 C62 119.4(4) . . ?
O22 N22 C102 118.6(5) . . ?
C62 N22 C102 121.9(5) . . ?
N22 O22 Cu1 114.0(3) . . ?
N12 C12 C22 120.0(5) . . ?
N12 C12 C62 117.7(4) . . ?
C22 C12 C62 122.3(5) . . ?
C12 C22 C32 119.9(5) . . ?
C12 C22 H22 120.0 . . ?
C32 C22 H22 120.0 . . ?
C42 C32 C22 117.7(5) . . ?
C42 C32 H32 121.2 . . ?
C22 C32 H32 121.2 . . ?
C32 C42 C52 121.3(5) . . ?
C32 C42 H42 119.3 . . ?
C52 C42 H42 119.3 . . ?
N12 C52 C42 119.8(5) . . ?
N12 C52 H52 120.1 . . ?
C42 C52 H52 120.1 . . ?
N22 C62 C72 119.5(5) . . ?
N22 C62 C12 117.9(4) . . ?
C72 C62 C12 122.5(5) . . ?
C62 C72 C82 119.6(6) . . ?
C62 C72 H72 120.2 . . ?
C82 C72 H72 120.2 . . ?
C92 C82 C72 118.9(5) . . ?
C92 C82 H82 120.5 . . ?
C72 C82 H82 120.5 . . ?
C82 C92 C102 120.5(5) . . ?
C82 C92 H92 119.7 . . ?
C102 C92 H92 119.7 . . ?
N22 C102 C92 119.4(6) . . ?
N22 C102 H102 120.3 . . ?
C92 C102 H102 120.3 . . ?
O13 N13 C53 120.6(5) . . ?
O13 N13 C13 119.8(5) . . ?
C53 N13 C13 119.6(5) . . ?
N13 O13 Cu1 114.8(3) . . ?
O23 N23 C103 119.4(4) . . ?
O23 N23 C63 120.2(4) . . ?
C103 N23 C63 120.5(5) . . ?
N23 O23 Cu1 112.4(3) . . ?
N13 C13 C23 119.2(6) . . ?
N13 C13 C63 117.7(5) . . ?
C23 C13 C63 123.1(6) . . ?
C33 C23 C13 120.5(7) . . ?
C33 C23 H23 119.7 . . ?
C13 C23 H23 119.7 . . ?
C23 C33 C43 119.5(6) . . ?
C23 C33 H33 120.3 . . ?
C43 C33 H33 120.3 . . ?
C53 C43 C33 119.5(6) . . ?
C53 C43 H43 120.3 . . ?
C33 C43 H43 120.3 . . ?
N13 C53 C43 121.7(6) . . ?
N13 C53 H53 119.2 . . ?
C43 C53 H53 119.2 . . ?
N23 C63 C73 120.3(5) . . ?
N23 C63 C13 117.7(5) . . ?
C73 C63 C13 121.9(5) . . ?
C63 C73 C83 119.6(5) . . ?
C63 C73 H73 120.2 . . ?
C83 C73 H73 120.2 . . ?
C93 C83 C73 119.0(6) . . ?
C93 C83 H83 120.5 . . ?
C73 C83 H83 120.5 . . ?
C103 C93 C83 119.9(6) . . ?
C103 C93 H93 120.1 . . ?
C83 C93 H93 120.1 . . ?
N23 C103 C93 120.7(5) . . ?
N23 C103 H103 119.6 . . ?
C93 C103 H103 119.6 . . ?
O26 Cu2 O24 174.43(17) . . ?
O26 Cu2 O16 89.65(16) . . ?
O24 Cu2 O16 95.32(16) . . ?
O26 Cu2 O15 91.59(15) . . ?
O24 Cu2 O15 83.50(15) . . ?
O16 Cu2 O15 178.22(17) . . ?
O26 Cu2 O14 91.78(17) . . ?
O24 Cu2 O14 85.95(14) . . ?
O16 Cu2 O14 87.41(15) . . ?
O15 Cu2 O14 93.82(15) . . ?
O26 Cu2 O25 90.23(18) . . ?
O24 Cu2 O25 92.02(16) . . ?
O16 Cu2 O25 92.84(16) . . ?
O15 Cu2 O25 85.88(15) . . ?
O14 Cu2 O25 177.97(15) . . ?
O14 N14 C54 120.1(5) . . ?
O14 N14 C14 119.0(5) . . ?
C54 N14 C14 120.9(5) . . ?
N14 O14 Cu2 112.4(3) . . ?
C104 N24 O24 119.2(5) . . ?
C104 N24 C64 121.4(5) . . ?
O24 N24 C64 119.3(5) . . ?
N24 O24 Cu2 114.7(3) . . ?
N14 C14 C24 119.7(6) . . ?
N14 C14 C64 119.0(5) . . ?
C24 C14 C64 121.3(6) . . ?
C34 C24 C14 119.9(7) . . ?
C34 C24 H24 120.1 . . ?
C14 C24 H24 120.1 . . ?
C44 C34 C24 119.8(7) . . ?
C44 C34 H34 120.1 . . ?
C24 C34 H34 120.1 . . ?
C34 C44 C54 120.0(7) . . ?
C34 C44 H44 120.0 . . ?
C54 C44 H44 120.0 . . ?
N14 C54 C44 119.7(7) . . ?
N14 C54 H54 120.1 . . ?
C44 C54 H54 120.1 . . ?
N24 C64 C74 119.4(6) . . ?
N24 C64 C14 117.4(5) . . ?
C74 C64 C14 123.2(5) . . ?
C64 C74 C84 119.9(6) . . ?
C64 C74 H74 120.1 . . ?
C84 C74 H74 120.1 . . ?
C94 C84 C74 119.1(6) . . ?
C94 C84 H84 120.5 . . ?
C74 C84 H84 120.5 . . ?
C84 C94 C104 120.1(7) . . ?
C84 C94 H94 119.9 . . ?
C104 C94 H94 119.9 . . ?
N24 C104 C94 120.1(6) . . ?
N24 C104 H104 119.9 . . ?
C94 C104 H104 119.9 . . ?
O15 N15 C55 118.7(5) . . ?
O15 N15 C15 119.1(4) . . ?
C55 N15 C15 122.0(5) . . ?
N15 O15 Cu2 116.0(3) . . ?
O25 N25 C105 121.5(6) . . ?
O25 N25 C65 118.7(5) . . ?
C105 N25 C65 119.8(7) . . ?
N25 O25 Cu2 109.6(3) . . ?
N15 C15 C25 119.2(6) . . ?
N15 C15 C65 118.4(5) . . ?
C25 C15 C65 122.4(6) . . ?
C15 C25 C35 120.0(7) . . ?
C15 C25 H25 120.0 . . ?
C35 C25 H25 120.0 . . ?
C45 C35 C25 118.2(6) . . ?
C45 C35 H35 120.9 . . ?
C25 C35 H35 120.9 . . ?
C55 C45 C35 121.2(7) . . ?
C55 C45 H45 119.4 . . ?
C35 C45 H45 119.4 . . ?
C45 C55 N15 119.3(7) . . ?
C45 C55 H55 120.3 . . ?
N15 C55 H55 120.3 . . ?
C75 C65 N25 120.4(6) . . ?
C75 C65 C15 123.2(5) . . ?
N25 C65 C15 116.4(6) . . ?
C65 C75 C85 119.9(6) . . ?
C65 C75 H75 120.1 . . ?
C85 C75 H75 120.1 . . ?
C95 C85 C75 118.3(7) . . ?
C95 C85 H85 120.8 . . ?
C75 C85 H85 120.8 . . ?
C105 C95 C85 120.4(7) . . ?
C105 C95 H95 119.8 . . ?
C85 C95 H95 119.8 . . ?
N25 C105 C95 121.2(7) . . ?
N25 C105 H105 119.4 . . ?
C95 C105 H105 119.4 . . ?
C56 N16 O16 120.1(6) . . ?
C56 N16 C16 122.8(6) . . ?
O16 N16 C16 117.1(6) . . ?
N16 O16 Cu2 111.0(3) . . ?
O26 N26 C106 119.6(6) . . ?
O26 N26 C66 119.1(6) . . ?
C106 N26 C66 121.3(7) . . ?
N26 O26 Cu2 115.8(3) . . ?
C26 C16 N16 118.7(8) . . ?
C26 C16 C66 123.1(8) . . ?
N16 C16 C66 118.1(6) . . ?
C16 C26 C36 118.7(8) . . ?
C16 C26 H26 120.7 . . ?
C36 C26 H26 120.7 . . ?
C46 C36 C26 121.9(7) . . ?
C46 C36 H36 119.1 . . ?
C26 C36 H36 119.1 . . ?
C36 C46 C56 117.2(8) . . ?
C36 C46 H46 121.4 . . ?
C56 C46 H46 121.4 . . ?
N16 C56 C46 120.7(8) . . ?
N16 C56 H56 119.7 . . ?
C46 C56 H56 119.7 . . ?
N26 C66 C76 119.2(8) . . ?
N26 C66 C16 118.5(7) . . ?
C76 C66 C16 122.1(7) . . ?
C86 C76 C66 118.5(8) . . ?
C86 C76 H76 120.7 . . ?
C66 C76 H76 120.7 . . ?
C96 C86 C76 121.3(9) . . ?
C96 C86 H86 119.4 . . ?
C76 C86 H86 119.4 . . ?
C86 C96 C106 118.7(9) . . ?
C86 C96 H96 120.7 . . ?
C106 C96 H96 120.7 . . ?
N26 C106 C96 120.8(7) . . ?
N26 C106 H106 119.6 . . ?
C96 C106 H106 119.6 . . ?
O3A N1A O2A 120.4(8) . . ?
O3A N1A O1A 120.7(8) . . ?
O2A N1A O1A 118.8(7) . . ?
O3B N1B O1B 125.9(8) . . ?
O3B N1B O2B 115.0(7) . . ?
O1B N1B O2B 119.0(9) . . ?
O1C N1C O2C 116.2(9) . . ?
O1C N1C O3C 121.5(8) . . ?
O2C N1C O3C 122.3(8) . . ?
O2D N1D O3D 129(2) . . ?
O2E N1D O1E 130.9(15) . . ?
O2D N1D O1D 127.2(18) . . ?
O3D N1D O1D 102.9(17) . . ?
O2E N1D O3E 110.5(14) . . ?
O1E N1D O3E 117.9(14) . . ?
C1F O1F H1F 109.5 . . ?
O1F C1F C2F 136.3(16) . . ?
O1F C1F H13A 103.1 . . ?
C2F C1F H13A 103.1 . . ?
O1F C1F H23B 103.1 . . ?
C2F C1F H23B 103.1 . . ?
H13A C1F H23B 105.1 . . ?
C1F C2F H2FA 109.5 . . ?
C1F C2F H2FB 109.5 . . ?
H2FA C2F H2FB 109.5 . . ?
C1F C2F H2FC 109.5 . . ?
H2FA C2F H2FC 109.5 . . ?
H2FB C2F H2FC 109.5 . . ?
C1G O1G H1G 109.5 . . ?
C2G C1G O1G 136(3) . . ?
C2G C1G H1GA 103.3 . . ?
O1G C1G H1GA 103.3 . . ?
C2G C1G H1GB 103.3 . . ?
O1G C1G H1GB 103.3 . . ?
H1GA C1G H1GB 105.2 . . ?
C1G C2G H2GA 109.5 . . ?
C1G C2G H2GB 109.5 . . ?
H2GA C2G H2GB 109.5 . . ?
C1G C2G H2GC 109.5 . . ?
H2GA C2G H2GC 109.5 . . ?
H2GB C2G H2GC 109.5 . . ?
H11W O1W H21W 116.8 . . ?
H12W O2W H22W 113.7 . . ?
H13W O3W H23W 115.5 . . ?

loop_
_geom_bond_atom_site_label_1
_geom_bond_atom_site_label_2
_geom_bond_distance
_geom_bond_site_symmetry_2
_geom_bond_publ_flag
Cu1 O11 1.961(3) . ?
Cu1 O22 1.969(3) . ?
Cu1 O21 2.056(4) . ?
Cu1 O23 2.107(4) . ?
Cu1 O12 2.175(4) . ?
Cu1 O13 2.178(4) . ?
N11 C51 1.339(7) . ?
N11 O11 1.342(5) . ?
N11 C11 1.363(7) . ?
N21 O21 1.339(6) . ?
N21 C101 1.363(8) . ?
N21 C61 1.366(7) . ?
C11 C21 1.401(8) . ?
C11 C61 1.476(9) . ?
C21 C31 1.360(9) . ?
C21 H21 0.9500 . ?
C31 C41 1.386(9) . ?
C31 H31 0.9500 . ?
C41 C51 1.384(8) . ?
C41 H41 0.9500 . ?
C51 H51 0.9500 . ?
C61 C71 1.379(8) . ?
C71 C81 1.382(10) . ?
C71 H71 0.9500 . ?
C81 C91 1.388(10) . ?
C81 H81 0.9500 . ?
C91 C101 1.368(9) . ?
C91 H91 0.9500 . ?
C101 H101 0.9500 . ?
N12 C52 1.338(6) . ?
N12 O12 1.338(5) . ?
N12 C12 1.362(6) . ?
N22 O22 1.336(5) . ?
N22 C62 1.347(7) . ?
N22 C102 1.350(7) . ?
C12 C22 1.370(7) . ?
C12 C62 1.475(7) . ?
C22 C32 1.405(7) . ?
C22 H22 0.9500 . ?
C32 C42 1.372(8) . ?
C32 H32 0.9500 . ?
C42 C52 1.374(8) . ?
C42 H42 0.9500 . ?
C52 H52 0.9500 . ?
C62 C72 1.388(7) . ?
C72 C82 1.391(8) . ?
C72 H72 0.9500 . ?
C82 C92 1.372(8) . ?
C82 H82 0.9500 . ?
C92 C102 1.379(8) . ?
C92 H92 0.9500 . ?
C102 H102 0.9500 . ?
N13 O13 1.329(6) . ?
N13 C53 1.343(7) . ?
N13 C13 1.373(7) . ?
N23 O23 1.344(5) . ?
N23 C103 1.353(7) . ?
N23 C63 1.357(7) . ?
C13 C23 1.400(8) . ?
C13 C63 1.478(8) . ?
C23 C33 1.342(10) . ?
C23 H23 0.9500 . ?
C33 C43 1.390(10) . ?
C33 H33 0.9500 . ?
C43 C53 1.361(9) . ?
C43 H43 0.9500 . ?
C53 H53 0.9500 . ?
C63 C73 1.374(8) . ?
C73 C83 1.391(9) . ?
C73 H73 0.9500 . ?
C83 C93 1.382(8) . ?
C83 H83 0.9500 . ?
C93 C103 1.366(8) . ?
C93 H93 0.9500 . ?
C103 H103 0.9500 . ?
Cu2 O26 1.950(4) . ?
Cu2 O24 1.966(4) . ?
Cu2 O16 1.990(4) . ?
Cu2 O15 1.991(4) . ?
Cu2 O14 2.254(4) . ?
Cu2 O25 2.276(4) . ?
N14 O14 1.316(6) . ?
N14 C54 1.352(8) . ?
N14 C14 1.364(7) . ?
N24 C104 1.337(8) . ?
N24 O24 1.338(5) . ?
N24 C64 1.358(7) . ?
C14 C24 1.390(8) . ?
C14 C64 1.468(8) . ?
C24 C34 1.371(10) . ?
C24 H24 0.9500 . ?
C34 C44 1.368(10) . ?
C34 H34 0.9500 . ?
C44 C54 1.393(9) . ?
C44 H44 0.9500 . ?
C54 H54 0.9500 . ?
C64 C74 1.373(7) . ?
C74 C84 1.395(9) . ?
C74 H74 0.9500 . ?
C84 C94 1.357(10) . ?
C84 H84 0.9500 . ?
C94 C104 1.383(8) . ?
C94 H94 0.9500 . ?
C104 H104 0.9500 . ?
N15 O15 1.335(5) . ?
N15 C55 1.359(7) . ?
N15 C15 1.360(7) . ?
N25 O25 1.326(7) . ?
N25 C105 1.334(8) . ?
N25 C65 1.374(7) . ?
C15 C25 1.373(8) . ?
C15 C65 1.492(8) . ?
C25 C35 1.401(10) . ?
C25 H25 0.9500 . ?
C35 C45 1.390(11) . ?
C35 H35 0.9500 . ?
C45 C55 1.350(9) . ?
C45 H45 0.9500 . ?
C55 H55 0.9500 . ?
C65 C75 1.365(9) . ?
C75 C85 1.389(8) . ?
C75 H75 0.9500 . ?
C85 C95 1.378(10) . ?
C85 H85 0.9500 . ?
C95 C105 1.363(11) . ?
C95 H95 0.9500 . ?
C105 H105 0.9500 . ?
N16 C56 1.309(9) . ?
N16 O16 1.345(6) . ?
N16 C16 1.387(9) . ?
N26 O26 1.341(7) . ?
N26 C106 1.349(9) . ?
N26 C66 1.359(8) . ?
C16 C26 1.369(9) . ?
C16 C66 1.437(10) . ?
C26 C36 1.389(12) . ?
C26 H26 0.9500 . ?
C36 C46 1.381(12) . ?
C36 H36 0.9500 . ?
C46 C56 1.402(9) . ?
C46 H46 0.9500 . ?
C56 H56 0.9500 . ?
C66 C76 1.407(11) . ?
C76 C86 1.404(13) . ?
C76 H76 0.9500 . ?
C86 C96 1.346(12) . ?
C86 H86 0.9500 . ?
C96 C106 1.405(11) . ?
C96 H96 0.9500 . ?
C106 H106 0.9500 . ?
N1A O3A 1.206(8) . ?
N1A O2A 1.237(7) . ?
N1A O1A 1.327(9) . ?
N1B O3B 1.153(9) . ?
N1B O1B 1.225(8) . ?
N1B O2B 1.271(9) . ?
N1C O1C 1.236(8) . ?
N1C O2C 1.270(9) . ?
N1C O3C 1.325(9) . ?
N1D O2D 1.11(3) . ?
N1D O3D 1.19(2) . ?
N1D O2E 1.22(2) . ?
N1D O1E 1.216(13) . ?
N1D O1D 1.269(19) . ?
N1D O3E 1.34(2) . ?
O1F C1F 1.441(9) . ?
O1F H1F 0.8400 . ?
C1F C2F 1.46(3) . ?
C1F H13A 0.9900 . ?
C1F H23B 0.9900 . ?
C2F H2FA 0.9800 . ?
C2F H2FB 0.9800 . ?
C2F H2FC 0.9800 . ?
O1G C1G 1.34(3) . ?
O1G H1G 0.8400 . ?
C1G C2G 1.19(3) . ?
C1G H1GA 0.9900 . ?
C1G H1GB 0.9900 . ?
C2G H2GA 0.9800 . ?
C2G H2GB 0.9800 . ?
C2G H2GC 0.9800 . ?
O1W H11W 0.8886 . ?
O1W H21W 0.9168 . ?
O2W H12W 0.8608 . ?
O2W H22W 0.8601 . ?
O3W H13W 0.8607 . ?
O3W H23W 0.8607 . ?

loop_
_geom_hbond_atom_site_label_D
_geom_hbond_atom_site_label_H
_geom_hbond_atom_site_label_A
_geom_hbond_distance_DH
_geom_hbond_distance_HA
_geom_hbond_distance_DA
_geom_hbond_angle_DHA
_geom_hbond_site_symmetry_A
_geom_hbond_publ_flag
C21 H21 O14 0.95 2.36 3.153(7) 141.2 4_565 yes
C51 H51 N23 0.95 2.68 3.420(7) 135.5 3_656 yes
C51 H51 O23 0.95 2.43 3.359(7) 165.5 3_656 yes
C101 H101 O2B 0.95 2.61 3.283(10) 128.6 . yes
C101 H101 O3B 0.95 2.49 3.436(9) 173.2 . yes
C22 H22 O3D^a 0.95 2.55 3.35(2) 141.5 . yes
C22 H22 O2E^b 0.95 2.45 3.18(2) 133.9 . yes
C22 H22 O3E^b 0.95 2.64 3.222(17) 120.0 . yes
C42 H42 O11 0.95 2.44 3.099(6) 126.0 3_656 yes
C52 H52 O23 0.95 2.53 3.481(6) 174.5 3_656 yes
C72 H72 O2W^b 0.95 2.50 3.170(9) 127.6 2_545 yes
C102 H102 O3B 0.95 2.24 3.118(9) 153.1 . yes
C23 H23 O3C 0.95 2.61 3.284(8) 128.3 4_666 yes
C43 H43 O1C 0.95 2.61 3.506(9) 157.1 2_645 yes
C43 H43 O2C 0.95 2.58 3.364(10) 139.8 2_645 yes
C53 H53 O2W^b 0.95 2.44 3.132(10) 129.6 2_645 yes
C73 H73 O15 0.95 2.35 3.075(7) 132.2 . yes
C93 H93 O1D^a 0.95 2.54 3.33(2) 141.0 . yes
C93 H93 O1E^b 0.95 2.52 3.159(16) 124.7 . yes
C24 H24 O2A 0.95 2.46 3.147(8) 128.9 4_666 yes
C54 H54 O3D^a 0.95 2.47 3.37(2) 157.3 1_655 yes
C54 H54 O2E^b 0.95 2.35 3.266(18) 161.1 1_655 yes
C74 H74 O21 0.95 2.24 3.041(8) 141.8 4_666 yes
C94 H94 O3C 0.95 2.65 3.358(8) 131.9 3_666 yes
C104 H104 O1B 0.95 2.31 3.222(10) 159.7 3_666 yes
C25 H25 O2B 0.95 2.42 3.341(11) 162.6 . yes
C55 H55 O3D^a 0.95 2.11 3.05(2) 172.6 1_655 yes
C55 H55 O2E^b 0.95 2.50 3.44(2) 173.3 1_655 yes
C75 H75 O22 0.95 2.60 3.317(8) 132.8 . yes
C75 H75 O13 0.95 2.32 3.179(7) 150.3 . yes
C105 H105 O1B 0.95 2.33 3.225(10) 157.7 3_666 yes
C26 H26 O26 0.95 2.52 3.133(8) 122.8 3_766 yes
C56 H56 O1B 0.95 2.60 3.530(11) 167.8 3_666 yes
C76 H76 O3A 0.95 2.57 3.145(12) 119.1 3_666 yes
C106 H106 N1D 0.95 2.46 3.280(9) 144.5 1_655 yes
C106 H106 O1D^a 0.95 2.61 3.39(3) 139.5 1_655 yes
C106 H106 O3D^a 0.95 2.39 3.31(2) 164.6 1_655 yes
C106 H106 O1E^b 0.95 2.49 3.111(17) 123.0 1_655 yes
C106 H106 O2E^b 0.95 2.62 3.56(2) 171.3 1_655 yes
O1F H1F O2C 0.84 2.38 3.104(15) 144.4 . yes
O1F H1F O1W^b 0.84 2.22 2.888(18) 136.2 . yes
C1F H13A O1W^b 0.99 2.51 3.07(3) 115.4 . yes
C2F H2FC O1D^a 0.98 2.49 3.03(4) 114.5 4_665 yes
O1G^a H1G^a O1A 0.84 2.06 2.879(14) 163.6 4_666 yes
C1G^a H1GA^a N24 0.99 2.62 3.44(2) 140.6 . yes
C2G^a H2GC^a O2C 0.98 2.33 3.289(19) 165.3 3_666 yes
O1W^b H11W^b N1C 0.89 2.56 3.233(15) 133.3 . yes
O1W^b H11W^b O2C 0.89 2.09 2.860(15) 145.1 . yes
O1W^b H11W^b O3C 0.89 2.45 2.957(15) 116.8 . yes
O1W^b H11W^b O1F 0.89 2.34 2.888(18) 120.2 . yes
O1W^b H21W^b O2B 0.92 2.25 3.086(15) 151.6 . yes
O2W^b H12W^b O2C 0.86 1.70 2.533(15) 161.8 . yes
O2W^b H22W^b O3W^b 0.86 2.39 3.23(2) 164.5 3_666 yes
O3W^b H23W^b O1A 0.86 2.53 3.18(3) 132.7 4_666 yes
